data_1526324
loop_
_publ_author_name
'Rastsvetaeva, R.K.'
'Khomyakov, A.P.'

_publ_section_title
;
 Crystal structure of a hyperzirconium analog of eudialyte
;
_journal_name_full Kristallografiya
_journal_page_first 251
_journal_page_last 253
_journal_volume 45
_journal_year 2000
_chemical_formula_sum
'Al0.52 Ca2.7 Ce0.33 Cl0.53 Fe1.302 H5.27 K0.3 Mn Na17.553 Nb0.2 O77.46 Si24.96 Sr0.453 Ti0.3 Zr4.2'
_chemical_name_systematic
;
Zr3 (Ca2.7 Mn Fe Na0.846 Ce0.33 Sr0.12) (Si0.96 Al0.52 Ti0.3 Nb0.2) (Zr1.2 
Fe0.302 Na16.707 K0.3 Sr0.333) (Si24 O72) O1.17 (O H)3.31 Cl0.53 (H2 O)0.98
;
_space_group_IT_number 160
_symmetry_space_group_name_Hall 'R 3 -2"'
_symmetry_space_group_name_H-M 'R 3 m :H'
_cell_angle_alpha 90
_cell_angle_beta 90
_cell_angle_gamma 120
_cell_formula_units_Z 3
_cell_length_a 14.222
_cell_length_b 14.222
_cell_length_c 30.165
_cell_volume 5283.909
_citation_journal_id_ASTM KRISAJ
_cod_data_source_file Rastsvetaeva_KRISAJ_2000_163.cif
_cod_data_source_block H5.27Al0.52Ca2.7Ce0.33Cl0.53Fe1.302K0.3Mn1Na17.553Nb0.2O77.46Si24.96Sr0.453Ti0.3Zr4.2
_cod_original_formula_sum
;
H5.27 Al0.52 Ca2.7 Ce0.33 Cl0.53 Fe1.302 K0.3 Mn1 Na17.553 Nb0.2 O77.46 
Si24.96 Sr0.453 Ti0.3 Zr4.2
;
_cod_database_code 1526324

loop_
_symmetry_equiv_pos_as_xyz
x,y,z
-y,x-y,z
-x+y,-x,z
-y,-x,z
x,x-y,z
-x+y,y,z
x+2/3,y+1/3,z+1/3
-y+2/3,x-y+1/3,z+1/3
-x+y+2/3,-x+1/3,z+1/3
-y+2/3,-x+1/3,z+1/3
x+2/3,x-y+1/3,z+1/3
-x+y+2/3,y+1/3,z+1/3
x+1/3,y+2/3,z+2/3
-y+1/3,x-y+2/3,z+2/3
-x+y+1/3,-x+2/3,z+2/3
-y+1/3,-x+2/3,z+2/3
x+1/3,x-y+2/3,z+2/3
-x+y+1/3,y+2/3,z+2/3

loop_
_atom_site_label
_atom_site_type_symbol
_atom_site_fract_x
_atom_site_fract_y
_atom_site_fract_z
_atom_site_occupancy
_atom_site_U_iso_or_equiv
Si4 Si+4 0.1396 0.0698 0.0817 1 0.0
Si1 Si+4 -0.0074 0.6044 0.0968 1 0.0
O8 O-2 0.0991 0.3778 0.1068 1 0.0
O19 O-2 0.3948 0.6052 0.005 0.5 0.0
O27 O-2 0 0 0.262 0.16 0.0
Na9 Na+1 0.081 0.162 0.1684 0.19 0.0
O2 O-2 0.1788 0.3576 0.2225 1 0.0
Na10 Na+1 0.494 0.247 0.043 0.2 0.0
O24 O-2 0.6667 0.3333 0.048 0.5 0.0
O18 O-2 0.2092 0.6046 0.2552 1 0.0
Si5 Si+4 0.2074 0.4148 0.0771 1 0.0
Na3 Na+1 0.583 0.417 0.1661 0.889 0.0
Na11 Na+1 0.2402 0.1201 0.2776 0.2 0.0
O13 O-2 0.023 0.5115 0.305 1 0.0
Na2 Na+1 0.113 0.226 0.153 0.9 0.0
O17 O-2 0.4903 0.5097 0.1147 1 0.0
O9 O-2 0.4414 0.2207 0.2921 1 0.0
O11 O-2 0.0609 0.1218 0.0789 1 0.0
Na1 Na+1 -0.0004 0.2633 0.0006 0.141 0.0
Sr1 Sr+2 -0.0004 0.2633 0.0006 0.02 0.0
O16 O-2 0.274 0.548 0.0678 1 0.0
O6 O-2 0.2244 0.1122 0.0414 1 0.0
Si8 Si+4 0.3333 0.6667 0.2455 0.46 0.0
Na8 Na+1 0.5209 0.4791 -0.0032 0.29 0.0
O12 O-2 0.0474 0.6128 0.2262 1 0.0
Ce1 Ce+3 -0.0004 0.2633 0.0006 0.055 0.0
O7 O-2 0.19 0.095 0.1294 1 0.0
O25 O-2 0.6667 0.3333 0.081 0.17 0.0
O4 O-2 0.2587 0.029 0.2069 1 0.0
Nb1 Nb+5 0.3333 0.6667 0.0407 0.2 0.0
O26 O-2 0 0 0.299 0.15 0.0
O15 O-2 0.0407 0.2959 0.2883 1 0.0
Na4 Na+1 0.4538 0.2269 0.0499 0.8 0.0
O10 O-2 0.6043 0.3957 0.2567 1 0.0
Sr2 Sr+2 0.583 0.417 0.1661 0.111 0.0
Al1 Al+3 0.3333 0.6667 0.2833 0.52 0.0
K1 K+1 0.113 0.226 0.153 0.1 0.0
O23 O-2 0.56 0.44 -0.0019 0.5 0.0
O14 O-2 0.4103 0.305 0.1287 1 0.0
Si2 Si+4 0.0561 0.325 0.2369 1 0.0
Mn1 Mn+2 -0.0004 0.2633 0.0006 0.167 0.0
O22 O-2 0.3333 0.6667 0.339 0.52 0.0
Cl1 Cl-1 0 0 0.2318 0.53 0.0
O1 O-2 0.1813 0.3626 0.0292 1 0.0
O3 O-2 0.4054 0.0356 0.0453 1 0.0
Si3 Si+4 0.084 0.542 0.2589 1 0.0
Si7 Si+4 0.3333 0.6667 0.0885 0.5 0.0
Fe1 Fe+2 0.0126 0.5063 0.0017 0.1 0.0
O21 O-2 0.3333 0.6667 0.1918 0.46 0.0
Ca1 Ca+2 -0.0004 0.2633 0.0006 0.45 0.0
Zr1 Zr+4 0.3332 0.1666 0.1668 1 0.0
Ti1 Ti+4 0.3333 0.6667 0.0407 0.3 0.0
O5 O-2 0.469 0.2345 0.2043 1 0.0
Zr2 Zr+4 0.0126 0.5063 0.0017 0.4 0.0
Fe2 Fe+2 -0.0004 0.2633 0.0006 0.167 0.0
Na6 Na+1 0.2584 0.5168 0.1819 0.55 0.0
O20 O-2 0.3333 0.6667 0.137 0.5 0.0
Na7 Na+1 0.1958 0.0979 0.2904 0.84 0.0
Si6 Si+4 0.526 0.263 0.2525 1 0.0
Na5 Na+1 0.5579 0.4421 0.1791 0.71 0.0
